data_7114136
loop_
_publ_author_name
'Ferlay, Sylvie'
'F\'elix, Olivier'
'Hosseini, Mir Wais'
'Planeix, Jean-Marc'
'Kyritsakas, Nathalie'

_publ_section_title
;
 Second sphere supramolecular chirality: racemic hybrid H-bonded 2-D
 molecular networks
;
_journal_issue 7
_journal_name_full 'Chemical Communications'
_journal_page_first 702
_journal_paper_doi 10.1039/b111207b
_journal_year 2002
_chemical_formula_moiety 'C27 H38 Fe N12 O4'
_chemical_formula_sum 'C27 H38 Fe N12 O4'
_chemical_formula_weight 650.53
_chemical_name_systematic ' ?'
_space_group_IT_number 2
_symmetry_cell_setting triclinic
_symmetry_space_group_name_Hall '-P 1'
_symmetry_space_group_name_H-M 'P -1'
_cell_angle_alpha 83.443(5)
_cell_angle_beta 87.583(5)
_cell_angle_gamma 84.059(5)
_cell_formula_units_Z 2
_cell_length_a 7.1092(2)
_cell_length_b 12.4303(4)
_cell_length_c 17.9853(6)
_cell_measurement_reflns_used 6673
_cell_measurement_temperature 173
_cell_measurement_theta_max 27.4
_cell_measurement_theta_min 1.4
_cell_volume 1569.73(9)
_computing_publication_material CIFGEN_IN_OpenMoleN_(_1997)
_computing_structure_refinement LSFM_OpenMoleN_(_1997)
_computing_structure_solution Direct_methods_(SIR,_Burla_et_al.,_1989)
_diffrn_ambient_temperature 173
_diffrn_measurement_details
;
6673 reflections were collected using program Collect
("Collect" Data collection software, Nonius B.V., 1998)
The conditions were as follow : crystal to detector distance =  36. mm.
Scan angle =  2.0 deg 1 scans of   60 sec per frame.
Data collection was divided into  2 set(s)
with the following starting angles and number of frames :

Set 1 Theta =    6.30 Omega =    0.00 Kappa =    0.00   91 frames
Set 2 Theta =   -6.30 Kappa = -124.00 Phi   =    0.00   24 frames
Friedel pairs were averaged. Internal R = 0.04
;
_diffrn_measurement_device_type KappaCCD
_diffrn_measurement_method '\p scans'
_diffrn_radiation_monochromator graphite
_diffrn_radiation_type Mo-K\a
_diffrn_radiation_wavelength 0.71073
_diffrn_reflns_av_R_equivalents 0.040
_diffrn_reflns_av_sigmaI/netI 0.333
_diffrn_reflns_limit_h_max 9
_diffrn_reflns_limit_h_min 0
_diffrn_reflns_limit_k_max 16
_diffrn_reflns_limit_k_min -15
_diffrn_reflns_limit_l_max 21
_diffrn_reflns_limit_l_min -22
_diffrn_reflns_number 6673
_diffrn_reflns_theta_max 27.40
_diffrn_reflns_theta_min 2.5
_diffrn_source xray_tube
_diffrn_standards_decay_% 0
_exptl_absorpt_coefficient_mu 0.534
_exptl_absorpt_correction_T_max 1.0000
_exptl_absorpt_correction_T_min 0.9607
_exptl_absorpt_correction_type refdelf_(Walker_&_Stuart,_1983)
_exptl_crystal_colour yellow
_exptl_crystal_density_diffrn 1.38
_exptl_crystal_density_method none
_exptl_crystal_description needle
_exptl_crystal_F_000 684
_exptl_crystal_size_max 0.18
_exptl_crystal_size_mid 0.06
_exptl_crystal_size_min 0.02
_refine_diff_density_max 0.598
_refine_diff_density_min -0.159
_refine_ls_extinction_method none
_refine_ls_goodness_of_fit_all 9.547
_refine_ls_goodness_of_fit_ref 1.259
_refine_ls_hydrogen_treatment noref
_refine_ls_matrix_type full
_refine_ls_number_constraints 0
_refine_ls_number_parameters 397
_refine_ls_number_reflns 4100
_refine_ls_number_restraints 0
_refine_ls_R_factor_all 0.093
_refine_ls_R_factor_gt 0.049
_refine_ls_shift/esd_mean 0.001
_refine_ls_shift/su_max 0.018
_refine_ls_structure_factor_coef F
_refine_ls_weighting_scheme sigma
_refine_ls_wR_factor_all 0.500
_refine_ls_wR_factor_ref 0.073
_reflns_number_gt 4100
_reflns_number_total 6673
_reflns_threshold_expression >3.0\s(I)
_cod_data_source_file b111207b.txt
_cod_data_source_block st996
_cod_original_cell_volume 1569.73(8)
_cod_original_sg_symbol_H-M P-1
_cod_database_code 7114136

loop_
_symmetry_equiv_pos_as_xyz
x,y,z
-x,-y,-z

loop_
_atom_site_label
_atom_site_fract_x
_atom_site_fract_y
_atom_site_fract_z
_atom_site_U_iso_or_equiv
_atom_site_adp_type
_atom_site_calc_flag
_atom_site_calc_attached_atom
_atom_site_type_symbol
FE 0.23563(6) 0.71068(4) 0.72909(3) 0.0153(2) Uani ? ? Fe
C1 0.1044(5) 0.5810(3) 0.7314(2) 0.019(2) Uani ? ? C
N1 0.0313(4) 0.5017(3) 0.7347(2) 0.031(2) Uani ? ? N
C2 0.3966(5) 0.6603(3) 0.6479(2) 0.016(2) Uani ? ? C
N2 0.4777(4) 0.6350(2) 0.5948(2) 0.023(2) Uani ? ? N
C3 0.0862(5) 0.7881(3) 0.6485(2) 0.018(2) Uani ? ? C
N3 0.0110(4) 0.8322(2) 0.5956(2) 0.024(2) Uani ? ? N
C4 0.3726(5) 0.8378(3) 0.7333(2) 0.021(2) Uani ? ? C
N4 0.4528(4) 0.9133(3) 0.7371(2) 0.036(2) Uani ? ? N
C5 0.0587(5) 0.7652(3) 0.8040(2) 0.019(2) Uani ? ? C
N5 -0.0493(4) 0.7988(3) 0.8477(2) 0.030(2) Uani ? ? N
C6 0.3939(5) 0.6285(3) 0.8049(2) 0.019(2) Uani ? ? C
N6 0.4844(4) 0.5753(2) 0.8496(2) 0.027(2) Uani ? ? N
C7 0.7019(5) 0.4190(3) 0.5963(2) 0.017(2) Uani ? ? C
N7 0.7124(4) 0.4167(2) 0.6690(2) 0.020(1) Uani ? ? N
C8 0.5660(5) 0.3776(3) 0.7213(2) 0.025(2) Uani ? ? C
C9 0.4558(6) 0.3007(3) 0.6868(2) 0.035(2) Uani ? ? C
C10 0.3948(5) 0.3482(3) 0.6101(2) 0.032(2) Uani ? ? C
N8 0.5591(4) 0.3835(2) 0.5649(2) 0.022(1) Uani ? ? N
C11 0.8551(4) 0.4605(3) 0.5464(2) 0.016(2) Uani ? ? C
C12 0.9230(5) 0.5603(3) 0.5569(2) 0.019(2) Uani ? ? C
C13 0.9333(5) 0.4017(3) 0.4893(2) 0.018(2) Uani ? ? C
C14 0.7847(5) 0.0520(3) 0.5942(2) 0.021(2) Uani ? ? C
N9 0.9264(4) 0.1025(3) 0.5628(2) 0.033(2) Uani ? ? N
C15 1.0831(6) 0.1255(5) 0.6066(3) 0.066(3) Uani ? ? C
C16 1.0496(7) 0.1147(6) 0.6805(3) 0.087(3) Uani ? ? C
C17 0.9137(5) 0.0472(3) 0.7184(2) 0.028(2) Uani ? ? C
N10 0.7693(4) 0.0270(2) 0.6671(2) 0.021(1) Uani ? ? N
C18 0.6365(5) 0.0243(3) 0.5462(2) 0.018(2) Uani ? ? C
C19 0.5728(5) -0.0773(3) 0.5561(2) 0.018(2) Uani ? ? C
C20 0.5642(5) 0.1021(3) 0.4898(2) 0.020(2) Uani ? ? C
C21 0.3400(5) 0.3540(3) 0.9956(2) 0.020(2) Uani ? ? C
N11 0.3599(4) 0.2677(2) 1.0445(2) 0.022(2) Uani ? ? N
C22 0.5378(5) 0.1939(3) 1.0525(2) 0.029(2) Uani ? ? C
C23 0.6989(5) 0.2480(3) 1.0122(2) 0.031(2) Uani ? ? C
C24 0.6440(5) 0.2996(3) 0.9362(2) 0.028(2) Uani ? ? C
N12 0.4701(4) 0.3739(2) 0.9432(2) 0.025(2) Uani ? ? N
C25 0.1654(5) 0.4295(3) 0.9985(2) 0.020(2) Uani ? ? C
C26 0.0810(5) 0.4751(3) 0.9314(2) 0.022(2) Uani ? ? C
C27 0.0836(5) 0.4553(3) 1.0668(2) 0.021(2) Uani ? ? C
O1 0.1497(4) 0.0984(3) 0.9280(2) 0.052(2) Uani ? ? O
O2 0.1770(4) 0.0126(2) 1.0825(2) 0.041(2) Uani ? ? O
O3 0.4885(4) 0.0720(2) 0.8430(2) 0.041(2) Uani ? ? O
O4 0.0056(7) 0.2723(3) 0.8045(3) 0.106(3) Uani ? ? O
H1 0.4826 0.4378 0.7343 0.0335 Uiso calc C8 H
H2 0.6235 0.3409 0.7651 0.0335 Uiso calc C8 H
H3 0.3470 0.2872 0.7175 0.0453 Uiso calc C9 H
H4 0.5329 0.2343 0.6831 0.0453 Uiso calc C9 H
H5 0.3038 0.4090 0.6143 0.0415 Uiso calc C10 H
H6 0.3404 0.2948 0.5865 0.0415 Uiso calc C10 H
H7 0.8699 0.6010 0.5956 0.0249 Uiso calc C12 H
H8 0.8871 0.3347 0.4821 0.0230 Uiso calc C13 H
H9 1.1098 0.1983 0.5915 0.0938 Uiso calc C15 H
H10 1.1905 0.0770 0.5958 0.0938 Uiso calc C15 H
H11 1.0126 0.1861 0.6932 0.1403 Uiso calc C16 H
H12 1.1678 0.0885 0.7020 0.1403 Uiso calc C16 H
H13 0.8537 0.0828 0.7584 0.0362 Uiso calc C17 H
H14 0.9777 -0.0204 0.7378 0.0362 Uiso calc C17 H
H15 0.6229 -0.1303 0.5943 0.0242 Uiso calc C19 H
H16 0.6090 0.1721 0.4829 0.0255 Uiso calc C20 H
H17 0.5231 0.1285 1.0316 0.0394 Uiso calc C22 H
H18 0.5647 0.1774 1.1041 0.0394 Uiso calc C22 H
H19 0.8036 0.1950 1.0074 0.0422 Uiso calc C23 H
H20 0.7336 0.3024 1.0406 0.0422 Uiso calc C23 H
H21 0.6217 0.2448 0.9058 0.0376 Uiso calc C24 H
H22 0.7430 0.3394 0.9140 0.0376 Uiso calc C24 H
H23 0.1370 0.4581 0.8847 0.0288 Uiso calc C26 H
H24 0.1410 0.4250 1.1123 0.0277 Uiso calc C27 H
H25 0.8202 0.4415 0.6885 0.0265 Uiso calc N7 H
H26 0.5626 0.3807 0.5123 0.0281 Uiso calc N8 H
H27 0.9269 0.1245 0.5104 0.0469 Uiso calc N9 H
H28 0.6604 -0.0054 0.6874 0.0272 Uiso calc N10 H
H29 0.2548 0.2512 1.0767 0.0291 Uiso calc N11 H
H30 0.4517 0.4379 0.9090 0.0341 Uiso calc N12 H

loop_
_atom_site_aniso_label
_atom_site_aniso_U_11
_atom_site_aniso_U_22
_atom_site_aniso_U_33
_atom_site_aniso_U_12
_atom_site_aniso_U_13
_atom_site_aniso_U_23
_atom_site_aniso_type_symbol
FE 0.0169(2) 0.0164(2) 0.0130(2) -0.0028(2) -0.0007(2) -0.0013(2) Fe
C1 0.020(2) 0.030(2) 0.011(2) -0.003(2) -0.002(1) -0.000(2) C
N1 0.035(2) 0.034(2) 0.026(2) -0.017(1) -0.004(1) -0.003(1) N
C2 0.017(2) 0.015(2) 0.017(2) -0.000(1) -0.003(1) 0.000(1) C
N2 0.024(1) 0.026(2) 0.019(1) 0.001(1) 0.000(1) -0.004(1) N
C3 0.016(2) 0.018(2) 0.018(2) -0.004(1) 0.007(1) -0.004(1) C
N3 0.022(2) 0.027(2) 0.025(2) 0.001(1) -0.004(1) -0.000(1) N
C4 0.025(2) 0.031(2) 0.011(2) -0.002(2) 0.005(2) -0.003(2) C
N4 0.040(2) 0.037(2) 0.030(2) -0.024(1) 0.006(2) -0.012(1) N
C5 0.024(2) 0.019(2) 0.015(2) -0.004(2) 0.001(2) 0.001(1) C
N5 0.035(2) 0.030(2) 0.025(2) -0.001(2) 0.008(2) 0.002(1) N
C6 0.018(2) 0.023(2) 0.017(2) -0.005(1) 0.002(1) -0.005(1) C
N6 0.034(2) 0.024(2) 0.023(2) -0.003(1) -0.003(1) -0.000(1) N
C7 0.016(2) 0.014(2) 0.021(2) 0.000(1) -0.001(1) -0.004(1) C
N7 0.020(1) 0.025(1) 0.018(1) -0.006(1) -0.001(1) -0.003(1) N
C8 0.028(2) 0.031(2) 0.019(2) -0.008(2) 0.006(2) -0.001(2) C
C9 0.035(2) 0.034(2) 0.037(2) -0.015(2) 0.013(2) -0.002(2) C
C10 0.025(2) 0.048(2) 0.027(2) -0.018(2) 0.007(2) -0.013(2) C
N8 0.019(1) 0.030(2) 0.018(1) -0.008(1) 0.002(1) -0.007(1) N
C11 0.013(2) 0.020(2) 0.017(2) -0.004(1) -0.000(1) -0.003(1) C
C12 0.017(2) 0.024(2) 0.017(2) -0.003(1) 0.002(1) -0.008(1) C
C13 0.018(2) 0.019(2) 0.017(2) -0.006(1) -0.002(1) -0.004(1) C
C14 0.021(2) 0.019(2) 0.023(2) -0.004(1) -0.004(2) 0.005(2) C
N9 0.030(2) 0.062(2) 0.019(2) -0.029(1) -0.012(1) 0.013(2) N
C15 0.056(2) 0.127(4) 0.041(3) -0.069(2) -0.023(2) 0.019(3) C
C16 0.094(3) 0.213(5) 0.033(3) -0.117(3) -0.023(2) 0.018(3) C
C17 0.031(2) 0.033(2) 0.021(2) -0.010(2) -0.010(2) 0.002(2) C
N10 0.021(1) 0.024(1) 0.018(2) -0.007(1) -0.001(1) 0.001(1) N
C18 0.015(2) 0.022(2) 0.018(2) -0.004(1) -0.001(1) 0.001(1) C
C19 0.018(2) 0.019(2) 0.018(2) -0.004(1) -0.002(1) 0.003(1) C
C20 0.020(2) 0.018(2) 0.020(2) -0.007(1) 0.002(2) 0.002(1) C
C21 0.026(2) 0.021(2) 0.016(2) -0.004(2) -0.002(2) 0.004(2) C
N11 0.022(1) 0.024(2) 0.020(2) 0.000(1) 0.002(1) 0.002(1) N
C22 0.033(2) 0.026(2) 0.029(2) 0.008(2) -0.001(2) 0.001(2) C
C23 0.023(2) 0.040(2) 0.033(2) 0.007(2) 0.001(2) -0.007(2) C
C24 0.023(2) 0.029(2) 0.034(2) 0.001(2) 0.005(2) -0.004(2) C
N12 0.026(2) 0.025(2) 0.025(2) 0.000(1) 0.004(1) 0.005(1) N
C25 0.014(2) 0.023(2) 0.023(2) -0.003(1) -0.000(1) 0.001(2) C
C26 0.021(2) 0.027(2) 0.018(2) -0.003(2) 0.001(2) 0.000(2) C
C27 0.020(2) 0.026(2) 0.017(2) -0.003(2) -0.003(2) 0.002(2) C
O1 0.047(2) 0.070(2) 0.043(2) -0.013(2) 0.007(2) -0.017(2) O
O2 0.042(2) 0.044(2) 0.036(1) -0.006(1) 0.003(1) -0.011(1) O
O3 0.041(2) 0.039(1) 0.043(2) -0.006(1) -0.002(1) -0.011(1) O
O4 0.110(3) 0.077(3) 0.142(4) -0.012(3) -0.018(3) -0.016(3) O

loop_
_atom_type_symbol
_atom_type_scat_dispersion_real
_atom_type_scat_dispersion_imag
_atom_type_scat_source
C 0.002 0.002 International_Tables_Vol_IV_Table_2.3.1
H 0.000 0.000 International_Tables_Vol_IV_Table_2.3.1
Fe 0.301 0.845 International_Tables_Vol_IV_Table_2.3.1
N 0.004 0.003 International_Tables_Vol_IV_Table_2.3.1
O 0.008 0.006 International_Tables_Vol_IV_Table_2.3.1

loop_
_geom_angle_atom_site_label_1
_geom_angle_atom_site_label_2
_geom_angle_atom_site_label_3
_geom_angle
_geom_angle_site_symmetry_3
C1 FE C2 88.8(2) .
C1 FE C3 93.2(1) .
C1 FE C4 176.3(1) .
C1 FE C5 90.3(2) .
C1 FE C6 86.1(1) .
C2 FE C3 83.6(1) .
C2 FE C4 92.8(2) .
C2 FE C5 175.1(1) .
C2 FE C6 92.9(1) .
C3 FE C4 90.2(2) .
C3 FE C5 91.7(2) .
C3 FE C6 176.4(2) .
C4 FE C5 88.3(2) .
C4 FE C6 90.6(2) .
C5 FE C6 91.8(1) .
FE C1 N1 177.4(3) .
FE C2 N2 173.0(3) .
FE C3 N3 173.6(3) .
FE C4 N4 178.8(3) .
FE C5 N5 178.7(3) .
FE C6 N6 176.9(3) .
N7 C7 N8 122.3(3) .
N7 C7 C11 120.1(3) .
N8 C7 C11 117.6(3) .
C7 N7 C8 122.9(3) .
N7 C8 C9 110.5(3) .
C8 C9 C10 110.7(3) .
C9 C10 N8 109.8(3) .
C7 N8 C10 121.0(3) .
C7 C11 C12 119.7(3) .
C7 C11 C13 120.5(3) .
C12 C11 C13 119.8(3) .
N9 C14 N10 121.9(3) .
N9 C14 C18 119.0(4) .
N10 C14 C18 119.1(3) .
C14 N9 C15 121.5(4) .
N9 C15 C16 114.4(5) .
C15 C16 C17 124.2(5) .
C16 C17 N10 111.2(4) .
C14 N10 C17 122.6(3) .
C14 C18 C19 120.6(3) .
C14 C18 C20 119.1(3) .
C19 C18 C20 120.3(3) .
C18 C19 C20 119.9(3) 2_656
C18 C20 C19 119.9(3) 2_656
N11 C21 N12 121.4(4) .
N11 C21 C25 119.2(4) .
N12 C21 C25 119.4(3) .
C21 N11 C22 123.6(3) .
N11 C22 C23 109.9(3) .
C22 C23 C24 111.2(3) .
C23 C24 N12 109.0(3) .
C21 N12 C24 121.8(3) .
C21 C25 C26 119.4(3) .
C21 C25 C27 120.8(3) .
C26 C25 C27 119.8(3) .

loop_
_geom_bond_atom_site_label_1
_geom_bond_atom_site_label_2
_geom_bond_distance
_geom_bond_site_symmetry_2
FE C1 1.940(4) .
FE C2 1.938(4) .
FE C3 1.938(4) .
FE C4 1.950(4) .
FE C5 1.935(4) .
FE C6 1.935(4) .
C1 N1 1.155(5) .
C2 N2 1.152(5) .
C3 N3 1.163(4) .
C4 N4 1.158(5) .
C5 N5 1.158(5) .
C6 N6 1.154(4) .
C7 N7 1.309(5) .
C7 N8 1.320(4) .
C7 C11 1.479(5) .
N7 C8 1.457(5) .
C8 C9 1.498(5) .
C9 C10 1.499(6) .
C10 N8 1.471(5) .
C11 C12 1.411(5) .
C11 C13 1.391(5) .
C14 N9 1.316(5) .
C14 N10 1.315(5) .
C14 C18 1.481(5) .
N9 C15 1.461(5) .
C15 C16 1.335(8) .
C16 C17 1.444(7) .
C17 N10 1.467(5) .
C18 C19 1.376(5) .
C18 C20 1.394(5) .
C19 C20 1.383(5) 2_656
C21 N11 1.306(5) .
C21 N12 1.314(5) .
C21 C25 1.480(5) .
N11 C22 1.486(5) .
C22 C23 1.506(6) .
C23 C24 1.492(6) .
C24 N12 1.475(5) .
C25 C26 1.404(5) .
C25 C27 1.394(5) .
